data_7107412
loop_
_publ_author_name
'Liangbing Gan'
'Shuming Liu'
'Yuanhua Shao'

_publ_section_title
;
 Synthesis of a green [60]fullerene derivative through cage-opening
 reactions
;
_journal_name_full Chem.Commun.
_journal_page_first 2531
_journal_paper_doi 10.1039/c2cc17164c
_journal_volume 48
_journal_year 2012
_chemical_formula_sum 'C83.5 H31 Cl10.5 N2 O7.13'
_chemical_formula_weight 1548.41
_chemical_name_systematic
;
?
;
_space_group_IT_number 2
_symmetry_space_group_name_Hall '-P 1'
_symmetry_space_group_name_H-M 'P -1'
_atom_sites_solution_hydrogens geom
_atom_sites_solution_primary direct
_atom_sites_solution_secondary difmap
_audit_creation_method SHELXL-97
_cell_angle_alpha 75.086(6)
_cell_angle_beta 88.761(7)
_cell_angle_gamma 72.662(6)
_cell_formula_units_Z 2
_cell_length_a 14.802(3)
_cell_length_b 15.015(2)
_cell_length_c 15.464(3)
_cell_measurement_temperature 173(2)
_cell_volume 3164.6(10)
_computing_structure_refinement 'SHELXL-97 (Sheldrick, 1997)'
_computing_structure_solution 'SHELXS-97 (Sheldrick, 1990)'
_diffrn_ambient_temperature 173(2)
_diffrn_measured_fraction_theta_full 0.990
_diffrn_measured_fraction_theta_max 0.990
_diffrn_radiation_monochromator graphite
_diffrn_radiation_source 'fine-focus sealed tube'
_diffrn_radiation_type MoK\a
_diffrn_radiation_wavelength 0.71073
_diffrn_reflns_av_R_equivalents 0.0446
_diffrn_reflns_av_sigmaI/netI 0.0630
_diffrn_reflns_limit_h_max 17
_diffrn_reflns_limit_h_min -17
_diffrn_reflns_limit_k_max 18
_diffrn_reflns_limit_k_min -18
_diffrn_reflns_limit_l_max 18
_diffrn_reflns_limit_l_min -18
_diffrn_reflns_number 24270
_diffrn_reflns_theta_full 25.37
_diffrn_reflns_theta_max 25.37
_diffrn_reflns_theta_min 1.37
_exptl_absorpt_coefficient_mu 0.529
_exptl_absorpt_correction_T_max 0.8574
_exptl_absorpt_correction_T_min 0.8324
_exptl_crystal_density_diffrn 1.625
_exptl_crystal_density_method 'not measured'
_exptl_crystal_F_000 1563
_exptl_crystal_size_max 0.36
_exptl_crystal_size_mid 0.34
_exptl_crystal_size_min 0.30
_refine_diff_density_max 2.949
_refine_diff_density_min -0.952
_refine_diff_density_rms 0.153
_refine_ls_extinction_method none
_refine_ls_goodness_of_fit_ref 1.947
_refine_ls_hydrogen_treatment mixed
_refine_ls_matrix_type full
_refine_ls_number_parameters 939
_refine_ls_number_reflns 11502
_refine_ls_number_restraints 42
_refine_ls_restrained_S_all 1.983
_refine_ls_R_factor_all 0.1435
_refine_ls_R_factor_gt 0.1281
_refine_ls_shift/su_max 0.003
_refine_ls_shift/su_mean 0.001
_refine_ls_structure_factor_coef Fsqd
_refine_ls_weighting_details 'calc w=1/[\s^2^(Fo^2^)+(0.1000P)^2^+0.0000P] where P=(Fo^2^+2Fc^2^)/3'
_refine_ls_weighting_scheme calc
_refine_ls_wR_factor_gt 0.3187
_refine_ls_wR_factor_ref 0.3325
_reflns_number_gt 9743
_reflns_number_total 11502
_reflns_threshold_expression >2sigma(I)
_cod_data_source_file c2cc17164c.txt
_cod_data_source_block sa1287
_cod_original_cell_volume 3164.5(9)
_cod_original_formula_sum 'C83.50 H31 Cl10.50 N2 O7.13'
_cod_database_code 7107412

loop_
_symmetry_equiv_pos_as_xyz
'x, y, z'
'-x, -y, -z'

loop_
_atom_site_label
_atom_site_type_symbol
_atom_site_fract_x
_atom_site_fract_y
_atom_site_fract_z
_atom_site_U_iso_or_equiv
_atom_site_adp_type
_atom_site_occupancy
_atom_site_symmetry_multiplicity
_atom_site_calc_flag
_atom_site_refinement_flags
_atom_site_disorder_assembly
_atom_site_disorder_group
Cl1 Cl 0.3400(2) 0.3210(2) 0.2157(2) 0.1044(10) Uani 1 1 d . . .
Cl2 Cl 0.2444(2) 0.2359(2) 0.11201(15) 0.0911(9) Uani 1 1 d . . .
Cl3 Cl 0.27829(15) 0.15854(14) 0.30271(13) 0.0606(6) Uani 1 1 d . . .
Cl4 Cl 0.7697(3) 0.2510(5) 0.2344(4) 0.103(2) Uani 0.686(8) 1 d PDU A 1
Cl5 Cl 0.7377(4) 0.1750(3) 0.4142(3) 0.0996(18) Uani 0.686(8) 1 d PDU A 1
Cl4' Cl 0.7256(10) 0.3221(9) 0.1959(7) 0.100(4) Uani 0.314(8) 1 d PDU A 2
Cl5' Cl 0.7853(8) 0.1708(8) 0.3476(11) 0.126(5) Uani 0.314(8) 1 d PDU A 2
Cl6 Cl 0.58161(18) 0.2541(2) 0.28909(19) 0.0840(8) Uani 1 1 d . A .
Cl7 Cl 0.1607(2) 0.5306(2) -0.0019(2) 0.1032(10) Uani 1 1 d . . .
Cl8 Cl -0.02903(18) 0.65001(19) 0.01060(19) 0.0886(8) Uani 1 1 d . . .
Cl9 Cl 0.06600(16) 0.49731(15) 0.16305(14) 0.0645(6) Uani 1 1 d . . .
O1 O 0.1729(3) 0.3739(3) 0.3760(2) 0.0279(9) Uani 1 1 d . . .
H1 H 0.1859 0.4264 0.3622 0.033 Uiso 1 1 d R . .
O2 O 0.0042(3) 0.4441(3) 0.6263(3) 0.0284(9) Uani 1 1 d . . .
H2 H 0.0182 0.4950 0.6239 0.034 Uiso 1 1 d R . .
O3 O 0.3815(3) 0.4788(3) 0.4771(3) 0.0347(10) Uani 1 1 d . . .
O4 O 0.2412(3) 0.5434(3) 0.6939(3) 0.0426(11) Uani 1 1 d . . .
O5 O 0.4280(3) 0.5454(3) 0.6295(3) 0.0393(11) Uani 1 1 d . . .
O6 O 0.1550(3) 0.6468(3) 0.5157(3) 0.0374(10) Uani 1 1 d . . .
O7 O 0.2467(3) 0.6860(3) 0.4084(3) 0.0477(12) Uani 1 1 d . . .
N1 N 0.0485(3) 0.6064(3) 0.6183(3) 0.0287(11) Uani 1 1 d . . .
N2 N 0.2124(3) 0.5384(3) 0.3332(3) 0.0277(11) Uani 1 1 d . . .
C1 C 0.2154(4) 0.3621(4) 0.4624(4) 0.0253(12) Uani 1 1 d . . .
C2 C 0.1057(4) 0.4088(4) 0.6253(4) 0.0244(12) Uani 1 1 d . . .
C4 C 0.2612(4) 0.4667(4) 0.7505(4) 0.0283(13) Uani 1 1 d . . .
C5 C 0.4614(4) 0.4605(5) 0.6712(4) 0.0322(13) Uani 1 1 d . . .
C6 C 0.1917(4) 0.4616(4) 0.4840(3) 0.0243(12) Uani 1 1 d . . .
C7 C 0.1437(4) 0.4799(4) 0.5564(4) 0.0243(12) Uani 1 1 d . . .
C8 C 0.1105(4) 0.5821(4) 0.5645(4) 0.0299(13) Uani 1 1 d . . .
C9 C 0.2036(4) 0.6296(4) 0.4426(4) 0.0245(12) Uani 1 1 d . . .
C10 C 0.2033(4) 0.5432(4) 0.4154(4) 0.0291(13) Uani 1 1 d . . .
C11 C 0.6110(4) 0.1307(4) 0.7930(4) 0.0345(14) Uani 1 1 d . . .
C12 C 0.4816(4) 0.0018(4) 0.6487(4) 0.0357(14) Uani 1 1 d . . .
C13 C 0.4896(4) 0.0206(4) 0.8735(4) 0.0333(14) Uani 1 1 d . . .
C14 C 0.3190(4) 0.0701(4) 0.8908(4) 0.0336(14) Uani 1 1 d . . .
C15 C 0.4982(5) 0.0961(5) 0.9067(4) 0.0364(15) Uani 1 1 d . . .
C16 C 0.3468(4) 0.3368(4) 0.8698(4) 0.0314(13) Uani 1 1 d . . .
C17 C 0.3278(4) 0.1486(4) 0.9239(4) 0.0324(14) Uani 1 1 d . . .
C18 C 0.3922(5) 0.0371(4) 0.5940(4) 0.0324(14) Uani 1 1 d . . .
C19 C 0.5412(4) 0.0601(4) 0.6076(4) 0.0323(13) Uani 1 1 d . . .
C20 C 0.3089(4) 0.0077(4) 0.7332(4) 0.0329(14) Uani 1 1 d . . .
C21 C 0.5272(4) 0.3798(4) 0.6393(4) 0.0327(13) Uani 1 1 d . . .
C22 C 0.4264(4) 0.2559(5) 0.9083(4) 0.0331(14) Uani 1 1 d . . .
C23 C 0.5424(4) -0.0004(4) 0.7958(4) 0.0342(14) Uani 1 1 d . . .
C24 C 0.5738(4) 0.3071(4) 0.7187(4) 0.0309(13) Uani 1 1 d . . .
C25 C 0.5999(4) 0.0854(4) 0.6598(4) 0.0347(14) Uani 1 1 d . . .
C26 C 0.3569(4) 0.4179(4) 0.8026(4) 0.0299(13) Uani 1 1 d . . .
C27 C 0.2299(4) 0.1035(4) 0.8363(4) 0.0323(14) Uani 1 1 d . . .
C28 C 0.5160(4) 0.2509(4) 0.8667(4) 0.0306(13) Uani 1 1 d . . .
C29 C 0.3986(4) 0.0069(4) 0.8657(4) 0.0326(14) Uani 1 1 d . . .
C30 C 0.4833(5) -0.0275(4) 0.7420(4) 0.0342(14) Uani 1 1 d . . .
C31 C 0.6007(4) 0.0538(4) 0.7574(4) 0.0360(14) Uani 1 1 d . . .
C32 C 0.2461(4) 0.2324(4) 0.8876(4) 0.0295(13) Uani 1 1 d . . .
C33 C 0.1484(4) 0.3685(4) 0.7262(4) 0.0262(12) Uani 1 1 d . . .
C34 C 0.3088(4) 0.0372(4) 0.6367(4) 0.0328(14) Uani 1 1 d . . .
C35 C 0.6084(4) 0.1816(4) 0.6375(4) 0.0299(13) Uani 1 1 d . . .
C36 C 0.3928(5) -0.0240(4) 0.7859(5) 0.0406(16) Uani 1 1 d . . .
C37 C 0.5220(4) 0.3272(4) 0.7963(4) 0.0332(14) Uani 1 1 d . . .
C38 C 0.4165(4) 0.1606(4) 0.9338(4) 0.0329(14) Uani 1 1 d . . .
C39 C 0.4871(4) 0.1326(4) 0.5296(4) 0.0289(13) Uani 1 1 d . . .
C40 C 0.4911(4) 0.2274(4) 0.5095(4) 0.0280(12) Uani 1 1 d . . .
C41 C 0.1295(4) 0.2375(4) 0.6786(4) 0.0292(13) Uani 1 1 d . . .
C42 C 0.2286(4) 0.1959(4) 0.5327(3) 0.0251(12) Uani 1 1 d . . .
C43 C 0.1863(4) 0.2054(4) 0.8342(4) 0.0332(14) Uani 1 1 d . . .
C44 C 0.5166(4) 0.3520(4) 0.5641(4) 0.0265(12) Uani 1 1 d . . .
C45 C 0.2568(4) 0.3233(4) 0.8586(4) 0.0310(13) Uani 1 1 d . . .
C46 C 0.6162(4) 0.2098(4) 0.7176(4) 0.0328(14) Uani 1 1 d . . .
C47 C 0.2239(4) 0.0722(4) 0.7603(4) 0.0314(13) Uani 1 1 d . . .
C48 C 0.3979(4) 0.1175(4) 0.5220(4) 0.0320(13) Uani 1 1 d . . .
C49 C 0.5541(4) 0.2524(4) 0.5621(4) 0.0285(13) Uani 1 1 d . . .
C3 C 0.4286(4) 0.3959(4) 0.4991(4) 0.0269(12) Uani 1 1 d . . .
C51 C 0.1757(4) 0.2944(4) 0.5289(4) 0.0270(12) Uani 1 1 d . . .
C52 C 0.1394(4) 0.2709(4) 0.7559(4) 0.0307(13) Uani 1 1 d . . .
C53 C 0.4441(4) 0.4140(4) 0.7653(4) 0.0324(13) Uani 1 1 d . . .
C54 C 0.1731(4) 0.1407(4) 0.6802(4) 0.0289(13) Uani 1 1 d . . .
C55 C 0.2243(4) 0.1196(4) 0.6030(4) 0.0295(13) Uani 1 1 d . . .
C56 C 0.3164(4) 0.1979(4) 0.4925(4) 0.0289(13) Uani 1 1 d . . .
C57 C 0.4077(4) 0.3109(4) 0.4768(3) 0.0267(12) Uani 1 1 d . . .
C58 C 0.2068(4) 0.3935(4) 0.7775(4) 0.0267(12) Uani 1 1 d . . .
C59 C 0.5614(4) 0.1517(4) 0.8663(4) 0.0327(14) Uani 1 1 d . . .
C50 C 0.3213(4) 0.2964(4) 0.4671(3) 0.0254(12) Uani 1 1 d . . .
C60 C 0.1264(4) 0.3146(4) 0.6008(4) 0.0263(12) Uani 1 1 d . . .
C61 C 0.0175(4) 0.7025(4) 0.6293(4) 0.0310(13) Uani 1 1 d . . .
C62 C 0.0099(5) 0.7088(4) 0.7181(4) 0.0369(14) Uani 1 1 d . . .
H62A H 0.0256 0.6519 0.7664 0.044 Uiso 1 1 calc R . .
C63 C -0.0212(5) 0.8004(5) 0.7345(4) 0.0397(15) Uani 1 1 d . . .
H63A H -0.0241 0.8050 0.7947 0.048 Uiso 1 1 calc R . .
C64 C -0.0482(4) 0.8856(4) 0.6645(4) 0.0340(14) Uani 1 1 d . . .
C65 C -0.0412(4) 0.8744(4) 0.5777(4) 0.0343(14) Uani 1 1 d . . .
H65A H -0.0593 0.9303 0.5285 0.041 Uiso 1 1 calc R . .
C66 C -0.0087(4) 0.7843(4) 0.5607(4) 0.0315(13) Uani 1 1 d . . .
H66A H -0.0048 0.7797 0.5005 0.038 Uiso 1 1 calc R . .
C67 C -0.0806(5) 0.9874(5) 0.6811(5) 0.0398(15) Uani 1 1 d . . .
C68 C 0.0083(5) 1.0182(5) 0.6907(5) 0.0519(19) Uani 1 1 d . . .
H68A H 0.0424 1.0197 0.6356 0.078 Uiso 1 1 calc R . .
H68B H 0.0497 0.9719 0.7414 0.078 Uiso 1 1 calc R . .
H68C H -0.0107 1.0828 0.7012 0.078 Uiso 1 1 calc R . .
C69 C -0.1330(6) 0.9848(5) 0.7696(5) 0.0505(19) Uani 1 1 d . . .
H69A H -0.1897 0.9650 0.7647 0.076 Uiso 1 1 calc R . .
H69B H -0.1516 1.0492 0.7802 0.076 Uiso 1 1 calc R . .
H69C H -0.0907 0.9384 0.8198 0.076 Uiso 1 1 calc R . .
C70 C -0.1443(6) 1.0605(5) 0.6043(5) 0.0537(19) Uani 1 1 d . . .
H70A H -0.2011 1.0416 0.5975 0.080 Uiso 1 1 calc R . .
H70B H -0.1104 1.0633 0.5490 0.080 Uiso 1 1 calc R . .
H70C H -0.1628 1.1243 0.6164 0.080 Uiso 1 1 calc R . .
C71 C 0.2072(4) 0.6172(4) 0.2603(4) 0.0292(13) Uani 1 1 d . . .
C72 C 0.1297(5) 0.7016(4) 0.2413(4) 0.0364(14) Uani 1 1 d . . .
H72A H 0.0821 0.7091 0.2834 0.044 Uiso 1 1 calc R . .
C73 C 0.1207(5) 0.7740(4) 0.1632(4) 0.0370(14) Uani 1 1 d . . .
H73A H 0.0670 0.8301 0.1523 0.044 Uiso 1 1 calc R . .
C74 C 0.1907(4) 0.7659(4) 0.0987(4) 0.0343(14) Uani 1 1 d . . .
C75 C 0.2666(4) 0.6817(4) 0.1176(4) 0.0340(14) Uani 1 1 d . . .
H75A H 0.3152 0.6752 0.0764 0.041 Uiso 1 1 calc R . .
C76 C 0.2745(4) 0.6063(4) 0.1947(4) 0.0315(13) Uani 1 1 d . . .
H76A H 0.3250 0.5478 0.2030 0.038 Uiso 1 1 calc R . .
C77 C 0.1769(5) 0.8435(4) 0.0102(4) 0.0388(15) Uani 1 1 d . . .
C78 C 0.0966(6) 0.8378(6) -0.0460(5) 0.062(2) Uani 1 1 d . . .
H78A H 0.0390 0.8458 -0.0125 0.093 Uiso 1 1 calc R . .
H78B H 0.1143 0.7747 -0.0594 0.093 Uiso 1 1 calc R . .
H78C H 0.0849 0.8892 -0.1021 0.093 Uiso 1 1 calc R . .
C79 C 0.1477(7) 0.9463(5) 0.0262(5) 0.060(2) Uani 1 1 d . . .
H79A H 0.0899 0.9558 0.0593 0.090 Uiso 1 1 calc R . .
H79B H 0.1358 0.9951 -0.0317 0.090 Uiso 1 1 calc R . .
H79C H 0.1988 0.9527 0.0609 0.090 Uiso 1 1 calc R . .
C80 C 0.2662(5) 0.8320(5) -0.0421(5) 0.0498(18) Uani 1 1 d . . .
H80A H 0.2856 0.7681 -0.0538 0.075 Uiso 1 1 calc R . .
H80B H 0.3172 0.8383 -0.0069 0.075 Uiso 1 1 calc R . .
H80C H 0.2534 0.8821 -0.0991 0.075 Uiso 1 1 calc R . .
C81 C 0.2545(6) 0.2623(6) 0.2151(5) 0.056(2) Uani 1 1 d . . .
H81A H 0.1920 0.3069 0.2243 0.067 Uiso 1 1 calc R . .
C82 C 0.6883(6) 0.2709(6) 0.3110(5) 0.060(2) Uani 1 1 d D . .
H82A H 0.6780 0.3363 0.3211 0.071 Uiso 1 1 calc R A 1
C83 C 0.0812(5) 0.5830(5) 0.0687(5) 0.0498(18) Uani 1 1 d . . .
H83A H 0.1076 0.6287 0.0893 0.060 Uiso 1 1 calc R . .
O1W O 0.373(2) 0.225(2) 0.7087(19) 0.028(10) Uiso 0.132(14) 1 d P . .
Cl12 Cl 0.6082 0.4372 1.0632(15) 0.342(10) Uiso 0.50 1 d P . .
Cl11 Cl 0.5093 0.6182 -0.0404 0.212(5) Uiso 0.50 1 d P . .
Cl10 Cl 0.3834 0.4969 0.0025 0.239(6) Uiso 0.50 1 d P . .
C84 C 0.5000 0.5000 0.0000 0.40(3) Uiso 1 2 d S . .

loop_
_atom_site_aniso_label
_atom_site_aniso_U_11
_atom_site_aniso_U_22
_atom_site_aniso_U_33
_atom_site_aniso_U_23
_atom_site_aniso_U_13
_atom_site_aniso_U_12
Cl1 0.105(2) 0.121(2) 0.119(2) -0.046(2) 0.0354(18) -0.071(2)
Cl2 0.119(2) 0.0944(18) 0.0472(12) -0.0171(12) -0.0206(13) -0.0127(17)
Cl3 0.0685(13) 0.0556(12) 0.0501(11) -0.0191(9) -0.0110(9) -0.0024(10)
Cl4 0.078(3) 0.151(5) 0.106(4) -0.079(4) 0.045(2) -0.039(3)
Cl5 0.103(3) 0.099(3) 0.075(3) -0.004(2) -0.022(2) -0.013(2)
Cl4' 0.133(8) 0.101(7) 0.098(6) -0.072(5) 0.031(5) -0.045(6)
Cl5' 0.095(7) 0.102(6) 0.167(10) -0.012(6) -0.014(6) -0.027(5)
Cl6 0.0593(14) 0.0998(19) 0.110(2) -0.0483(16) 0.0014(13) -0.0313(13)
Cl7 0.121(2) 0.106(2) 0.106(2) -0.0547(18) 0.0556(19) -0.0493(19)
Cl8 0.0681(15) 0.0887(18) 0.0983(19) 0.0090(15) -0.0271(13) -0.0343(14)
Cl9 0.0730(14) 0.0628(13) 0.0585(12) -0.0087(10) 0.0007(10) -0.0278(11)
O1 0.034(2) 0.026(2) 0.024(2) -0.0062(16) -0.0043(16) -0.0101(18)
O2 0.0188(19) 0.029(2) 0.039(2) -0.0081(17) 0.0008(16) -0.0096(17)
O3 0.029(2) 0.026(2) 0.048(3) -0.0029(19) -0.0057(19) -0.0123(19)
O4 0.038(3) 0.034(2) 0.052(3) 0.005(2) -0.013(2) -0.019(2)
O5 0.039(2) 0.025(2) 0.047(3) -0.004(2) 0.004(2) -0.0039(19)
O6 0.042(3) 0.027(2) 0.042(2) -0.0048(19) 0.010(2) -0.013(2)
O7 0.046(3) 0.042(3) 0.052(3) -0.010(2) 0.007(2) -0.012(2)
N1 0.028(3) 0.025(2) 0.030(3) -0.005(2) -0.001(2) -0.005(2)
N2 0.030(3) 0.023(2) 0.027(3) -0.002(2) -0.004(2) -0.007(2)
C1 0.029(3) 0.022(3) 0.023(3) 0.000(2) -0.009(2) -0.008(2)
C2 0.017(3) 0.022(3) 0.033(3) -0.006(2) -0.003(2) -0.005(2)
C4 0.025(3) 0.034(3) 0.031(3) -0.014(3) 0.003(2) -0.012(3)
C5 0.022(3) 0.041(4) 0.037(3) -0.008(3) 0.001(2) -0.017(3)
C6 0.024(3) 0.025(3) 0.023(3) -0.004(2) -0.004(2) -0.008(2)
C7 0.024(3) 0.021(3) 0.026(3) -0.003(2) -0.001(2) -0.006(2)
C8 0.036(3) 0.032(3) 0.020(3) 0.001(2) -0.003(2) -0.014(3)
C9 0.022(3) 0.020(3) 0.028(3) 0.001(2) 0.004(2) -0.009(2)
C10 0.026(3) 0.029(3) 0.029(3) -0.001(2) -0.008(2) -0.010(2)
C11 0.023(3) 0.029(3) 0.040(4) 0.004(3) -0.012(3) -0.002(3)
C12 0.036(3) 0.017(3) 0.051(4) -0.009(3) -0.002(3) -0.004(3)
C13 0.033(3) 0.027(3) 0.027(3) 0.008(2) -0.011(2) -0.001(3)
C14 0.040(3) 0.030(3) 0.025(3) 0.010(3) -0.002(3) -0.017(3)
C15 0.037(3) 0.039(3) 0.025(3) 0.007(3) -0.013(3) -0.011(3)
C16 0.035(3) 0.036(3) 0.025(3) -0.008(3) -0.001(2) -0.013(3)
C17 0.043(4) 0.038(3) 0.016(3) -0.006(2) 0.009(2) -0.013(3)
C18 0.041(4) 0.022(3) 0.030(3) -0.005(2) -0.005(3) -0.004(3)
C19 0.030(3) 0.028(3) 0.034(3) -0.009(3) 0.004(3) -0.001(3)
C20 0.039(3) 0.020(3) 0.037(3) 0.002(2) -0.009(3) -0.013(3)
C21 0.022(3) 0.028(3) 0.048(4) -0.008(3) 0.003(3) -0.010(2)
C22 0.039(3) 0.044(4) 0.022(3) -0.010(3) -0.002(2) -0.019(3)
C23 0.031(3) 0.025(3) 0.037(3) 0.007(3) -0.008(3) -0.008(3)
C24 0.024(3) 0.034(3) 0.034(3) -0.003(3) -0.004(2) -0.013(3)
C25 0.033(3) 0.024(3) 0.040(3) -0.003(3) -0.005(3) -0.002(3)
C26 0.038(3) 0.028(3) 0.023(3) -0.007(2) -0.001(2) -0.009(3)
C27 0.035(3) 0.026(3) 0.030(3) 0.008(2) -0.001(3) -0.016(3)
C28 0.033(3) 0.034(3) 0.026(3) -0.005(3) -0.007(2) -0.014(3)
C29 0.041(3) 0.026(3) 0.021(3) 0.014(2) 0.003(2) -0.014(3)
C30 0.039(4) 0.018(3) 0.038(3) 0.002(2) -0.001(3) -0.006(3)
C31 0.027(3) 0.031(3) 0.041(4) 0.001(3) -0.009(3) -0.004(3)
C32 0.030(3) 0.035(3) 0.020(3) -0.002(2) 0.004(2) -0.009(3)
C33 0.025(3) 0.027(3) 0.022(3) -0.002(2) 0.004(2) -0.006(2)
C34 0.040(4) 0.020(3) 0.037(3) -0.007(3) -0.008(3) -0.007(3)
C35 0.022(3) 0.029(3) 0.036(3) -0.005(3) 0.004(2) -0.008(2)
C36 0.043(4) 0.025(3) 0.050(4) -0.005(3) -0.010(3) -0.007(3)
C37 0.031(3) 0.033(3) 0.034(3) -0.004(3) -0.010(3) -0.011(3)
C38 0.036(3) 0.036(3) 0.021(3) 0.001(2) -0.004(2) -0.009(3)
C39 0.034(3) 0.027(3) 0.026(3) -0.009(2) 0.000(2) -0.008(3)
C40 0.021(3) 0.031(3) 0.027(3) -0.005(2) 0.006(2) -0.003(2)
C41 0.024(3) 0.032(3) 0.031(3) -0.002(2) -0.001(2) -0.012(3)
C42 0.033(3) 0.023(3) 0.019(3) -0.002(2) -0.005(2) -0.010(2)
C43 0.031(3) 0.039(3) 0.028(3) 0.002(3) 0.001(2) -0.017(3)
C44 0.023(3) 0.030(3) 0.025(3) 0.001(2) 0.006(2) -0.012(2)
C45 0.035(3) 0.036(3) 0.026(3) -0.012(3) -0.001(2) -0.013(3)
C46 0.020(3) 0.035(3) 0.038(3) -0.003(3) -0.006(2) -0.004(3)
C47 0.031(3) 0.029(3) 0.033(3) 0.002(2) 0.000(2) -0.015(3)
C48 0.041(4) 0.024(3) 0.029(3) -0.010(2) -0.001(3) -0.005(3)
C49 0.029(3) 0.029(3) 0.022(3) 0.005(2) 0.005(2) -0.011(3)
C3 0.030(3) 0.027(3) 0.022(3) 0.003(2) 0.008(2) -0.014(3)
C51 0.029(3) 0.024(3) 0.027(3) -0.004(2) -0.009(2) -0.008(2)
C52 0.023(3) 0.034(3) 0.034(3) -0.006(3) -0.001(2) -0.010(3)
C53 0.029(3) 0.033(3) 0.034(3) -0.009(3) -0.005(2) -0.007(3)
C54 0.025(3) 0.026(3) 0.036(3) -0.003(2) -0.002(2) -0.013(2)
C55 0.041(3) 0.024(3) 0.029(3) -0.004(2) -0.003(3) -0.021(3)
C56 0.034(3) 0.025(3) 0.030(3) -0.012(2) -0.002(2) -0.008(3)
C57 0.034(3) 0.028(3) 0.016(3) -0.002(2) 0.005(2) -0.011(3)
C58 0.023(3) 0.026(3) 0.026(3) -0.005(2) 0.004(2) -0.002(2)
C59 0.029(3) 0.028(3) 0.035(3) 0.001(3) -0.014(3) -0.006(3)
C50 0.033(3) 0.019(3) 0.020(3) -0.004(2) 0.003(2) -0.004(2)
C60 0.022(3) 0.021(3) 0.034(3) -0.004(2) -0.004(2) -0.007(2)
C61 0.021(3) 0.029(3) 0.044(4) -0.008(3) -0.006(2) -0.009(2)
C62 0.038(4) 0.032(3) 0.038(3) -0.003(3) 0.001(3) -0.010(3)
C63 0.040(4) 0.039(4) 0.043(4) -0.016(3) 0.005(3) -0.011(3)
C64 0.023(3) 0.035(3) 0.049(4) -0.018(3) 0.004(3) -0.010(3)
C65 0.035(3) 0.025(3) 0.037(3) -0.003(3) 0.002(3) -0.006(3)
C66 0.038(3) 0.028(3) 0.025(3) -0.005(2) -0.001(2) -0.007(3)
C67 0.035(4) 0.036(4) 0.053(4) -0.020(3) 0.008(3) -0.012(3)
C68 0.054(5) 0.051(4) 0.065(5) -0.026(4) 0.009(4) -0.029(4)
C69 0.061(5) 0.040(4) 0.058(5) -0.027(3) 0.022(4) -0.016(4)
C70 0.061(5) 0.029(4) 0.061(5) -0.007(3) 0.003(4) -0.003(3)
C71 0.036(3) 0.025(3) 0.027(3) -0.002(2) -0.011(2) -0.012(3)
C72 0.035(3) 0.034(3) 0.038(3) -0.004(3) 0.002(3) -0.011(3)
C73 0.040(4) 0.027(3) 0.037(3) -0.004(3) -0.003(3) -0.004(3)
C74 0.039(3) 0.035(3) 0.030(3) -0.002(3) -0.012(3) -0.018(3)
C75 0.035(3) 0.040(3) 0.030(3) -0.005(3) 0.002(3) -0.019(3)
C76 0.033(3) 0.034(3) 0.021(3) 0.005(2) -0.004(2) -0.011(3)
C77 0.044(4) 0.032(3) 0.039(4) 0.001(3) -0.005(3) -0.016(3)
C78 0.076(6) 0.069(5) 0.033(4) 0.016(4) -0.012(4) -0.034(5)
C79 0.083(6) 0.033(4) 0.058(5) -0.003(3) 0.015(4) -0.016(4)
C80 0.058(5) 0.046(4) 0.037(4) 0.004(3) -0.004(3) -0.016(4)
C81 0.054(5) 0.055(5) 0.058(5) -0.019(4) 0.002(4) -0.011(4)
C82 0.056(5) 0.063(5) 0.070(5) -0.031(4) 0.008(4) -0.022(4)
C83 0.053(4) 0.052(4) 0.051(4) -0.014(4) 0.000(3) -0.024(4)

loop_
_atom_type_symbol
_atom_type_description
_atom_type_scat_dispersion_real
_atom_type_scat_dispersion_imag
_atom_type_scat_source
C C 0.0033 0.0016 'International Tables Vol C Tables 4.2.6.8 and 6.1.1.4'
H H 0.0000 0.0000 'International Tables Vol C Tables 4.2.6.8 and 6.1.1.4'
N N 0.0061 0.0033 'International Tables Vol C Tables 4.2.6.8 and 6.1.1.4'
O O 0.0106 0.0060 'International Tables Vol C Tables 4.2.6.8 and 6.1.1.4'
Cl Cl 0.1484 0.1585 'International Tables Vol C Tables 4.2.6.8 and 6.1.1.4'

loop_
_geom_angle_atom_site_label_1
_geom_angle_atom_site_label_2
_geom_angle_atom_site_label_3
_geom_angle
_geom_angle_site_symmetry_1
_geom_angle_site_symmetry_3
C1 O1 H1 84.4 . .
C2 O2 H2 79.8 . .
C9 O6 C8 120.9(4) . .
C8 N1 C61 122.1(5) . .
C10 N2 C71 124.4(5) . .
O1 C1 C51 106.9(4) . .
O1 C1 C6 109.8(4) . .
C51 C1 C6 111.0(5) . .
O1 C1 C50 107.9(4) . .
C51 C1 C50 99.6(4) . .
C6 C1 C50 120.7(4) . .
O2 C2 C60 105.6(4) . .
O2 C2 C7 111.1(4) . .
C60 C2 C7 110.5(5) . .
O2 C2 C33 108.2(4) . .
C60 C2 C33 98.8(4) . .
C7 C2 C33 121.0(4) . .
O2 C2 H2 32.7 . .
C60 C2 H2 136.5 . .
C7 C2 H2 86.3 . .
C33 C2 H2 106.1 . .
O4 C4 C58 130.2(5) . .
O4 C4 C26 124.5(5) . .
C58 C4 C26 104.9(5) . .
O5 C5 C53 127.6(6) . .
O5 C5 C21 127.9(6) . .
C53 C5 C21 104.5(5) . .
C7 C6 C10 117.8(5) . .
C7 C6 C1 122.5(5) . .
C10 C6 C1 118.4(5) . .
C6 C7 C8 118.9(5) . .
C6 C7 C2 125.9(5) . .
C8 C7 C2 114.6(5) . .
N1 C8 O6 121.2(5) . .
N1 C8 C7 120.8(5) . .
O6 C8 C7 117.8(5) . .
O7 C9 O6 116.3(5) . .
O7 C9 C10 126.0(5) . .
O6 C9 C10 117.6(5) . .
N2 C10 C6 120.0(5) . .
N2 C10 C9 122.1(5) . .
C6 C10 C9 117.9(5) . .
C59 C11 C31 120.3(6) . .
C59 C11 C46 119.2(5) . .
C31 C11 C46 107.7(5) . .
C30 C12 C19 118.6(6) . .
C30 C12 C18 121.2(6) . .
C19 C12 C18 107.7(5) . .
C15 C13 C29 120.1(6) . .
C15 C13 C23 119.5(6) . .
C29 C13 C23 108.2(5) . .
C29 C14 C17 120.4(6) . .
C29 C14 C27 119.7(6) . .
C17 C14 C27 108.3(5) . .
C13 C15 C38 120.6(6) . .
C13 C15 C59 120.2(6) . .
C38 C15 C59 108.3(5) . .
C22 C16 C26 121.6(6) . .
C22 C16 C45 120.0(5) . .
C26 C16 C45 111.0(5) . .
C38 C17 C14 120.4(6) . .
C38 C17 C32 120.1(6) . .
C14 C17 C32 107.8(5) . .
C34 C18 C48 121.6(5) . .
C34 C18 C12 118.6(5) . .
C48 C18 C12 107.2(5) . .
C25 C19 C12 120.9(6) . .
C25 C19 C39 119.3(5) . .
C12 C19 C39 107.3(5) . .
C36 C20 C34 120.9(6) . .
C36 C20 C47 119.5(6) . .
C34 C20 C47 107.7(5) . .
C44 C21 C24 118.7(5) . .
C44 C21 C5 128.1(5) . .
C24 C21 C5 106.1(5) . .
C16 C22 C38 119.8(6) . .
C16 C22 C28 117.5(5) . .
C38 C22 C28 108.5(5) . .
C31 C23 C30 121.3(6) . .
C31 C23 C13 119.6(6) . .
C30 C23 C13 107.6(5) . .
C46 C24 C21 121.6(5) . .
C46 C24 C37 118.7(5) . .
C21 C24 C37 108.9(5) . .
C19 C25 C35 120.9(5) . .
C19 C25 C31 119.7(6) . .
C35 C25 C31 106.9(5) . .
C53 C26 C16 119.8(5) . .
C53 C26 C4 124.5(5) . .
C16 C26 C4 106.5(5) . .
C47 C27 C14 120.4(6) . .
C47 C27 C43 120.0(5) . .
C14 C27 C43 107.0(5) . .
C37 C28 C59 121.7(6) . .
C37 C28 C22 119.2(5) . .
C59 C28 C22 107.9(5) . .
C14 C29 C13 119.4(6) . .
C14 C29 C36 119.8(6) . .
C13 C29 C36 108.8(6) . .
C12 C30 C23 120.6(6) . .
C12 C30 C36 119.0(6) . .
C23 C30 C36 108.2(5) . .
C23 C31 C11 120.8(6) . .
C23 C31 C25 118.9(6) . .
C11 C31 C25 108.1(5) . .
C45 C32 C43 118.5(5) . .
C45 C32 C17 120.2(6) . .
C43 C32 C17 108.6(5) . .
C58 C33 C52 117.9(5) . .
C58 C33 C2 134.7(5) . .
C52 C33 C2 105.1(5) . .
C18 C34 C20 121.0(6) . .
C18 C34 C55 118.0(5) . .
C20 C34 C55 108.5(5) . .
C49 C35 C46 118.4(5) . .
C49 C35 C25 119.3(5) . .
C46 C35 C25 109.7(5) . .
C20 C36 C29 121.2(6) . .
C20 C36 C30 119.1(6) . .
C29 C36 C30 107.2(6) . .
C28 C37 C53 122.6(6) . .
C28 C37 C24 119.4(5) . .
C53 C37 C24 107.9(5) . .
C17 C38 C22 119.6(6) . .
C17 C38 C15 119.0(6) . .
C22 C38 C15 108.0(5) . .
C40 C39 C48 118.5(5) . .
C40 C39 C19 120.5(5) . .
C48 C39 C19 108.4(5) . .
C39 C40 C49 119.9(5) . .
C39 C40 C57 122.4(5) . .
C49 C40 C57 109.4(5) . .
C54 C41 C60 121.9(5) . .
C54 C41 C52 119.9(5) . .
C60 C41 C52 107.7(5) . .
C55 C42 C56 120.8(5) . .
C55 C42 C51 122.2(5) . .
C56 C42 C51 106.9(5) . .
C52 C43 C32 119.9(5) . .
C52 C43 C27 120.1(6) . .
C32 C43 C27 108.3(5) . .
C21 C44 C49 121.1(5) . .
C21 C44 C3 124.4(5) . .
C49 C44 C3 106.3(5) . .
C32 C45 C16 120.1(6) . .
C32 C45 C58 122.3(5) . .
C16 C45 C58 108.9(5) . .
C24 C46 C35 119.4(5) . .
C24 C46 C11 121.1(6) . .
C35 C46 C11 107.7(5) . .
C27 C47 C54 119.3(5) . .
C27 C47 C20 119.4(5) . .
C54 C47 C20 107.8(5) . .
C56 C48 C39 119.5(5) . .
C56 C48 C18 119.5(6) . .
C39 C48 C18 109.3(5) . .
C35 C49 C40 119.9(5) . .
C35 C49 C44 120.4(5) . .
C40 C49 C44 110.6(5) . .
O3 C3 C57 127.2(5) . .
O3 C3 C44 126.8(5) . .
C57 C3 C44 105.7(5) . .
C60 C51 C42 119.3(5) . .
C60 C51 C1 125.7(5) . .
C42 C51 C1 110.0(5) . .
C43 C52 C41 119.8(6) . .
C43 C52 C33 121.8(5) . .
C41 C52 C33 109.0(5) . .
C26 C53 C37 118.4(6) . .
C26 C53 C5 127.4(5) . .
C37 C53 C5 107.1(5) . .
C41 C54 C47 120.8(5) . .
C41 C54 C55 118.2(5) . .
C47 C54 C55 108.7(5) . .
C42 C55 C54 118.4(5) . .
C42 C55 C34 120.7(6) . .
C54 C55 C34 107.4(5) . .
C48 C56 C42 119.1(5) . .
C48 C56 C50 122.0(5) . .
C42 C56 C50 109.7(5) . .
C50 C57 C40 119.2(5) . .
C50 C57 C3 128.8(5) . .
C40 C57 C3 106.3(5) . .
C33 C58 C45 119.6(5) . .
C33 C58 C4 129.9(5) . .
C45 C58 C4 106.1(5) . .
C11 C59 C28 119.9(5) . .
C11 C59 C15 119.6(6) . .
C28 C59 C15 107.3(5) . .
C57 C50 C56 118.3(5) . .
C57 C50 C1 133.7(5) . .
C56 C50 C1 105.0(5) . .
C51 C60 C41 119.3(5) . .
C51 C60 C2 124.4(5) . .
C41 C60 C2 110.6(5) . .
C66 C61 C62 119.9(6) . .
C66 C61 N1 124.5(6) . .
C62 C61 N1 115.4(5) . .
C61 C62 C63 118.9(6) . .
C61 C62 H62A 120.6 . .
C63 C62 H62A 120.6 . .
C64 C63 C62 121.9(6) . .
C64 C63 H63A 119.1 . .
C62 C63 H63A 119.1 . .
C65 C64 C63 116.4(6) . .
C65 C64 C67 120.9(6) . .
C63 C64 C67 122.7(6) . .
C66 C65 C64 122.3(6) . .
C66 C65 H65A 118.9 . .
C64 C65 H65A 118.9 . .
C61 C66 C65 120.6(6) . .
C61 C66 H66A 119.7 . .
C65 C66 H66A 119.7 . .
C70 C67 C68 108.7(6) . .
C70 C67 C64 111.4(6) . .
C68 C67 C64 108.2(5) . .
C70 C67 C69 109.7(6) . .
C68 C67 C69 108.5(6) . .
C64 C67 C69 110.3(5) . .
C67 C68 H68A 109.5 . .
C67 C68 H68B 109.5 . .
H68A C68 H68B 109.5 . .
C67 C68 H68C 109.5 . .
H68A C68 H68C 109.5 . .
H68B C68 H68C 109.5 . .
C67 C69 H69A 109.5 . .
C67 C69 H69B 109.5 . .
H69A C69 H69B 109.5 . .
C67 C69 H69C 109.5 . .
H69A C69 H69C 109.5 . .
H69B C69 H69C 109.5 . .
C67 C70 H70A 109.5 . .
C67 C70 H70B 109.5 . .
H70A C70 H70B 109.5 . .
C67 C70 H70C 109.5 . .
H70A C70 H70C 109.5 . .
H70B C70 H70C 109.5 . .
N2 C71 C72 122.8(6) . .
N2 C71 C76 118.7(5) . .
C72 C71 C76 117.7(5) . .
C73 C72 C71 121.8(6) . .
C73 C72 H72A 119.1 . .
C71 C72 H72A 119.1 . .
C72 C73 C74 120.9(6) . .
C72 C73 H73A 119.6 . .
C74 C73 H73A 119.6 . .
C75 C74 C73 117.0(5) . .
C75 C74 C77 122.5(6) . .
C73 C74 C77 120.3(6) . .
C74 C75 C76 122.6(6) . .
C74 C75 H75A 118.7 . .
C76 C75 H75A 118.7 . .
C75 C76 C71 119.9(6) . .
C75 C76 H76A 120.1 . .
C71 C76 H76A 120.1 . .
C80 C77 C78 109.5(6) . .
C80 C77 C74 112.5(5) . .
C78 C77 C74 108.4(5) . .
C80 C77 C79 107.9(6) . .
C78 C77 C79 107.6(6) . .
C74 C77 C79 110.9(6) . .
C77 C78 H78A 109.5 . .
C77 C78 H78B 109.5 . .
H78A C78 H78B 109.5 . .
C77 C78 H78C 109.5 . .
H78A C78 H78C 109.5 . .
H78B C78 H78C 109.5 . .
C77 C79 H79A 109.5 . .
C77 C79 H79B 109.5 . .
H79A C79 H79B 109.5 . .
C77 C79 H79C 109.5 . .
H79A C79 H79C 109.5 . .
H79B C79 H79C 109.5 . .
C77 C80 H80A 109.5 . .
C77 C80 H80B 109.5 . .
H80A C80 H80B 109.5 . .
C77 C80 H80C 109.5 . .
H80A C80 H80C 109.5 . .
H80B C80 H80C 109.5 . .
Cl3 C81 Cl1 110.7(5) . .
Cl3 C81 Cl2 110.9(4) . .
Cl1 C81 Cl2 111.9(5) . .
Cl3 C81 H81A 107.7 . .
Cl1 C81 H81A 107.7 . .
Cl2 C81 H81A 107.7 . .
Cl4 C82 Cl5' 64.8(6) . .
Cl4 C82 Cl6 115.2(5) . .
Cl5' C82 Cl6 118.5(6) . .
Cl4 C82 Cl5 105.3(5) . .
Cl5' C82 Cl5 40.5(5) . .
Cl6 C82 Cl5 103.6(4) . .
Cl4 C82 Cl4' 35.0(4) . .
Cl5' C82 Cl4' 99.5(7) . .
Cl6 C82 Cl4' 103.5(5) . .
Cl5 C82 Cl4' 139.4(7) . .
Cl4 C82 H82A 110.8 . .
Cl5' C82 H82A 126.8 . .
Cl6 C82 H82A 110.8 . .
Cl5 C82 H82A 110.8 . .
Cl4' C82 H82A 86.7 . .
Cl9 C83 Cl7 112.0(4) . .
Cl9 C83 Cl8 110.0(4) . .
Cl7 C83 Cl8 110.6(4) . .
Cl9 C83 H83A 108.0 . .
Cl7 C83 H83A 108.0 . .
Cl8 C83 H83A 108.0 . .
Cl10 Cl12 C84 68.0(6) 2_666 1_556
Cl10 Cl12 Cl11 112.4(10) 2_666 2_666
C84 Cl12 Cl11 51.4(2) 1_556 2_666
C84 Cl11 Cl10 55.817(10) . 2_665
C84 Cl11 Cl12 51.1(2) . 2_666
Cl10 Cl11 Cl12 103.92(2) 2_665 2_666
Cl12 Cl10 C84 69.9(2) 2_666 .
Cl12 Cl10 Cl11 117.9(2) 2_666 2_665
C84 Cl10 Cl11 57.348(9) . 2_665
Cl10 C84 Cl10 180.0 2_665 .
Cl10 C84 Cl12 138.0(4) 2_665 2_666
Cl10 C84 Cl12 42.0(4) . 2_666
Cl10 C84 Cl12 42.0(4) 2_665 1_554
Cl10 C84 Cl12 138.0(4) . 1_554
Cl12 C84 Cl12 180.0(13) 2_666 1_554
Cl10 C84 Cl11 66.835(7) 2_665 .
Cl10 C84 Cl11 113.165(7) . .
Cl12 C84 Cl11 77.494(9) 2_666 .
Cl12 C84 Cl11 102.506(9) 1_554 .
Cl10 C84 Cl11 113.165(6) 2_665 2_665
Cl10 C84 Cl11 66.835(6) . 2_665
Cl12 C84 Cl11 102.506(9) 2_666 2_665
Cl12 C84 Cl11 77.494(9) 1_554 2_665
Cl11 C84 Cl11 180.0 . 2_665

loop_
_geom_bond_atom_site_label_1
_geom_bond_atom_site_label_2
_geom_bond_distance
_geom_bond_site_symmetry_2
Cl1 C81 1.746(9) .
Cl2 C81 1.757(8) .
Cl3 C81 1.730(8) .
Cl4 C82 1.688(8) .
Cl5 C82 1.843(8) .
Cl4' C82 1.890(11) .
Cl5' C82 1.719(11) .
Cl6 C82 1.725(8) .
Cl7 C83 1.741(8) .
Cl8 C83 1.761(8) .
Cl9 C83 1.740(7) .
O1 C1 1.436(6) .
O1 H1 0.8403 .
O2 C2 1.437(6) .
O2 H2 0.8407 .
O3 C3 1.195(7) .
O4 C4 1.212(7) .
O5 C5 1.225(7) .
O6 C9 1.365(7) .
O6 C8 1.389(7) .
O7 C9 1.217(7) .
N1 C8 1.261(7) .
N1 C61 1.432(7) .
N2 C10 1.294(7) .
N2 C71 1.392(7) .
C1 C51 1.493(8) .
C1 C6 1.550(7) .
C1 C50 1.575(8) .
C2 C60 1.499(7) .
C2 C7 1.529(8) .
C2 C33 1.591(7) .
C2 H2 1.5310 .
C4 C58 1.519(8) .
C4 C26 1.522(8) .
C5 C53 1.495(9) .
C5 C21 1.498(9) .
C6 C7 1.356(8) .
C6 C10 1.451(8) .
C7 C8 1.502(8) .
C9 C10 1.464(8) .
C11 C59 1.390(9) .
C11 C31 1.448(9) .
C11 C46 1.454(8) .
C12 C30 1.394(9) .
C12 C19 1.449(9) .
C12 C18 1.464(9) .
C13 C15 1.398(9) .
C13 C29 1.434(9) .
C13 C23 1.470(9) .
C14 C29 1.394(9) .
C14 C17 1.441(8) .
C14 C27 1.462(8) .
C15 C38 1.437(9) .
C15 C59 1.460(9) .
C16 C22 1.423(9) .
C16 C26 1.427(8) .
C16 C45 1.427(8) .
C17 C38 1.393(9) .
C17 C32 1.456(8) .
C18 C34 1.387(9) .
C18 C48 1.439(8) .
C19 C25 1.392(9) .
C19 C39 1.458(8) .
C20 C36 1.387(9) .
C20 C34 1.443(8) .
C20 C47 1.469(9) .
C21 C44 1.360(8) .
C21 C24 1.440(8) .
C22 C38 1.434(8) .
C22 C28 1.451(9) .
C23 C31 1.382(9) .
C23 C30 1.429(9) .
C24 C46 1.411(8) .
C24 C37 1.459(9) .
C25 C35 1.440(8) .
C25 C31 1.459(9) .
C26 C53 1.394(8) .
C27 C47 1.387(9) .
C27 C43 1.464(9) .
C28 C37 1.386(8) .
C28 C59 1.442(8) .
C29 C36 1.438(9) .
C30 C36 1.481(9) .
C32 C45 1.378(8) .
C32 C43 1.431(8) .
C33 C58 1.376(8) .
C33 C52 1.464(8) .
C34 C55 1.463(8) .
C35 C49 1.425(8) .
C35 C46 1.425(9) .
C37 C53 1.437(8) .
C39 C40 1.395(8) .
C39 C48 1.418(8) .
C40 C49 1.439(8) .
C40 C57 1.460(8) .
C41 C54 1.398(8) .
C41 C60 1.429(8) .
C41 C52 1.435(8) .
C42 C55 1.377(8) .
C42 C56 1.434(8) .
C42 C51 1.440(8) .
C43 C52 1.390(8) .
C44 C49 1.441(8) .
C44 C3 1.531(8) .
C45 C58 1.458(8) .
C47 C54 1.444(8) .
C48 C56 1.410(8) .
C3 C57 1.520(8) .
C51 C60 1.367(8) .
C54 C55 1.453(8) .
C56 C50 1.453(8) .
C57 C50 1.378(8) .
C61 C66 1.360(8) .
C61 C62 1.400(9) .
C62 C63 1.403(9) .
C62 H62A 0.9500 .
C63 C64 1.403(9) .
C63 H63A 0.9500 .
C64 C65 1.393(9) .
C64 C67 1.546(8) .
C65 C66 1.385(8) .
C65 H65A 0.9500 .
C66 H66A 0.9500 .
C67 C70 1.505(10) .
C67 C68 1.541(9) .
C67 C69 1.556(9) .
C68 H68A 0.9800 .
C68 H68B 0.9800 .
C68 H68C 0.9800 .
C69 H69A 0.9800 .
C69 H69B 0.9800 .
C69 H69C 0.9800 .
C70 H70A 0.9800 .
C70 H70B 0.9800 .
C70 H70C 0.9800 .
C71 C72 1.401(8) .
C71 C76 1.412(8) .
C72 C73 1.380(8) .
C72 H72A 0.9500 .
C73 C74 1.424(9) .
C73 H73A 0.9500 .
C74 C75 1.387(9) .
C74 C77 1.524(8) .
C75 C76 1.397(8) .
C75 H75A 0.9500 .
C76 H76A 0.9500 .
C77 C80 1.523(10) .
C77 C78 1.523(10) .
C77 C79 1.556(9) .
C78 H78A 0.9800 .
C78 H78B 0.9800 .
C78 H78C 0.9800 .
C79 H79A 0.9800 .
C79 H79B 0.9800 .
C79 H79C 0.9800 .
C80 H80A 0.9800 .
C80 H80B 0.9800 .
C80 H80C 0.9800 .
C81 H81A 1.0000 .
C82 H82A 1.0000 .
C83 H83A 1.0000 .
Cl12 Cl10 1.255(14) 2_666
Cl12 C84 1.761(10) 1_556
Cl12 Cl11 2.210(6) 2_666
Cl11 C84 1.7699(2) .
Cl11 Cl10 1.9327(3) 2_665
Cl11 Cl12 2.210(6) 2_666
Cl10 Cl12 1.255(14) 2_666
Cl10 C84 1.7390(3) .
Cl10 Cl11 1.9327(3) 2_665
C84 Cl10 1.7390(3) 2_665
C84 Cl12 1.761(10) 2_666
C84 Cl12 1.761(10) 1_554
C84 Cl11 1.7699(2) 2_665

loop_
_geom_torsion_atom_site_label_1
_geom_torsion_atom_site_label_2
_geom_torsion_atom_site_label_3
_geom_torsion_atom_site_label_4
_geom_torsion
_geom_torsion_site_symmetry_1
_geom_torsion_site_symmetry_4
O1 C1 C6 C7 120.0(6) . .
C51 C1 C6 C7 2.1(7) . .
C50 C1 C6 C7 -113.7(6) . .
O1 C1 C6 C10 -46.9(6) . .
C51 C1 C6 C10 -164.8(5) . .
C50 C1 C6 C10 79.4(6) . .
C10 C6 C7 C8 -3.6(8) . .
C1 C6 C7 C8 -170.5(5) . .
C10 C6 C7 C2 166.2(5) . .
C1 C6 C7 C2 -0.7(8) . .
O2 C2 C7 C6 -118.4(6) . .
C60 C2 C7 C6 -1.5(7) . .
C33 C2 C7 C6 113.1(6) . .
O2 C2 C7 C8 51.8(6) . .
C60 C2 C7 C8 168.7(4) . .
C33 C2 C7 C8 -76.7(6) . .
C61 N1 C8 O6 2.8(8) . .
C61 N1 C8 C7 178.1(5) . .
C9 O6 C8 N1 -163.6(5) . .
C9 O6 C8 C7 20.9(7) . .
C6 C7 C8 N1 163.9(5) . .
C2 C7 C8 N1 -7.0(8) . .
C6 C7 C8 O6 -20.6(8) . .
C2 C7 C8 O6 168.5(5) . .
C8 O6 C9 O7 -174.2(5) . .
C8 O6 C9 C10 2.6(7) . .
C71 N2 C10 C6 168.1(5) . .
C71 N2 C10 C9 -11.4(9) . .
C7 C6 C10 N2 -152.3(6) . .
C1 C6 C10 N2 15.2(8) . .
C7 C6 C10 C9 27.2(7) . .
C1 C6 C10 C9 -165.3(5) . .
O7 C9 C10 N2 -31.3(9) . .
O6 C9 C10 N2 152.2(5) . .
O7 C9 C10 C6 149.2(6) . .
O6 C9 C10 C6 -27.3(7) . .
C29 C13 C15 C38 0.2(8) . .
C23 C13 C15 C38 138.2(6) . .
C29 C13 C15 C59 -139.9(6) . .
C23 C13 C15 C59 -1.9(8) . .
C29 C14 C17 C38 -1.9(8) . .
C27 C14 C17 C38 -145.0(5) . .
C29 C14 C17 C32 141.1(5) . .
C27 C14 C17 C32 -2.1(6) . .
C30 C12 C18 C34 -2.6(9) . .
C19 C12 C18 C34 -143.9(5) . .
C30 C12 C18 C48 140.0(6) . .
C19 C12 C18 C48 -1.3(7) . .
C30 C12 C19 C25 0.9(8) . .
C18 C12 C19 C25 143.3(6) . .
C30 C12 C19 C39 -140.8(6) . .
C18 C12 C19 C39 1.6(7) . .
O5 C5 C21 C44 -52.3(9) . .
C53 C5 C21 C44 126.7(6) . .
O5 C5 C21 C24 158.2(6) . .
C53 C5 C21 C24 -22.8(6) . .
C26 C16 C22 C38 -145.5(6) . .
C45 C16 C22 C38 1.6(8) . .
C26 C16 C22 C28 -10.3(8) . .
C45 C16 C22 C28 136.9(6) . .
C15 C13 C23 C31 0.9(8) . .
C29 C13 C23 C31 143.3(5) . .
C15 C13 C23 C30 -143.0(5) . .
C29 C13 C23 C30 -0.5(6) . .
C44 C21 C24 C46 6.1(9) . .
C5 C21 C24 C46 158.9(5) . .
C44 C21 C24 C37 -137.6(6) . .
C5 C21 C24 C37 15.3(6) . .
C12 C19 C25 C35 -137.7(6) . .
C39 C19 C25 C35 -0.4(9) . .
C12 C19 C25 C31 -0.8(8) . .
C39 C19 C25 C31 136.5(6) . .
C22 C16 C26 C53 8.0(9) . .
C45 C16 C26 C53 -141.8(6) . .
C22 C16 C26 C4 156.4(5) . .
C45 C16 C26 C4 6.6(7) . .
O4 C4 C26 C53 -40.8(9) . .
C58 C4 C26 C53 132.4(6) . .
O4 C4 C26 C16 172.6(6) . .
C58 C4 C26 C16 -14.1(6) . .
C29 C14 C27 C47 0.5(8) . .
C17 C14 C27 C47 143.9(5) . .
C29 C14 C27 C43 -141.4(5) . .
C17 C14 C27 C43 2.1(6) . .
C16 C22 C28 C37 4.6(8) . .
C38 C22 C28 C37 144.6(5) . .
C16 C22 C28 C59 -139.8(5) . .
C38 C22 C28 C59 0.1(6) . .
C17 C14 C29 C13 0.2(8) . .
C27 C14 C29 C13 139.2(6) . .
C17 C14 C29 C36 -138.3(6) . .
C27 C14 C29 C36 0.8(8) . .
C15 C13 C29 C14 0.7(8) . .
C23 C13 C29 C14 -141.5(5) . .
C15 C13 C29 C36 143.2(5) . .
C23 C13 C29 C36 1.0(6) . .
C19 C12 C30 C23 0.2(8) . .
C18 C12 C30 C23 -137.1(6) . .
C19 C12 C30 C36 138.2(6) . .
C18 C12 C30 C36 0.9(9) . .
C31 C23 C30 C12 -1.3(9) . .
C13 C23 C30 C12 141.8(6) . .
C31 C23 C30 C36 -143.3(6) . .
C13 C23 C30 C36 -0.2(6) . .
C30 C23 C31 C11 139.2(6) . .
C13 C23 C31 C11 0.4(8) . .
C30 C23 C31 C25 1.3(9) . .
C13 C23 C31 C25 -137.5(6) . .
C59 C11 C31 C23 -0.5(8) . .
C46 C11 C31 C23 -141.7(6) . .
C59 C11 C31 C25 141.3(5) . .
C46 C11 C31 C25 0.1(7) . .
C19 C25 C31 C23 -0.3(9) . .
C35 C25 C31 C23 141.9(6) . .
C19 C25 C31 C11 -143.0(6) . .
C35 C25 C31 C11 -0.7(7) . .
C38 C17 C32 C45 3.2(8) . .
C14 C17 C32 C45 -139.9(5) . .
C38 C17 C32 C43 144.3(5) . .
C14 C17 C32 C43 1.3(6) . .
O2 C2 C33 C58 -116.6(6) . .
C60 C2 C33 C58 133.6(6) . .
C7 C2 C33 C58 13.2(9) . .
O2 C2 C33 C52 81.7(5) . .
C60 C2 C33 C52 -28.1(5) . .
C7 C2 C33 C52 -148.5(5) . .
C48 C18 C34 C20 -134.1(6) . .
C12 C18 C34 C20 3.0(8) . .
C48 C18 C34 C55 3.5(9) . .
C12 C18 C34 C55 140.5(6) . .
C36 C20 C34 C18 -1.7(9) . .
C47 C20 C34 C18 140.9(6) . .
C36 C20 C34 C55 -142.7(6) . .
C47 C20 C34 C55 -0.1(6) . .
C19 C25 C35 C49 1.5(9) . .
C31 C25 C35 C49 -140.2(5) . .
C19 C25 C35 C46 142.7(6) . .
C31 C25 C35 C46 1.1(7) . .
C34 C20 C36 C29 136.9(6) . .
C47 C20 C36 C29 -1.4(9) . .
C34 C20 C36 C30 -0.2(9) . .
C47 C20 C36 C30 -138.5(6) . .
C14 C29 C36 C20 -0.3(9) . .
C13 C29 C36 C20 -142.6(6) . .
C14 C29 C36 C30 141.2(5) . .
C13 C29 C36 C30 -1.1(6) . .
C12 C30 C36 C20 0.5(9) . .
C23 C30 C36 C20 143.2(6) . .
C12 C30 C36 C29 -141.9(6) . .
C23 C30 C36 C29 0.8(6) . .
C59 C28 C37 C53 142.6(6) . .
C22 C28 C37 C53 3.2(9) . .
C59 C28 C37 C24 1.4(8) . .
C22 C28 C37 C24 -138.0(6) . .
C46 C24 C37 C28 0.2(8) . .
C21 C24 C37 C28 145.1(5) . .
C46 C24 C37 C53 -146.2(5) . .
C21 C24 C37 C53 -1.3(7) . .
C14 C17 C38 C22 138.8(6) . .
C32 C17 C38 C22 0.3(8) . .
C14 C17 C38 C15 2.7(8) . .
C32 C17 C38 C15 -135.8(6) . .
C16 C22 C38 C17 -2.7(8) . .
C28 C22 C38 C17 -141.5(5) . .
C16 C22 C38 C15 137.7(6) . .
C28 C22 C38 C15 -1.1(6) . .
C13 C15 C38 C17 -1.9(8) . .
C59 C15 C38 C17 142.4(5) . .
C13 C15 C38 C22 -142.5(5) . .
C59 C15 C38 C22 1.8(6) . .
C25 C19 C39 C40 -2.6(9) . .
C12 C19 C39 C40 139.8(6) . .
C25 C19 C39 C48 -143.8(6) . .
C12 C19 C39 C48 -1.3(6) . .
C48 C39 C40 C49 141.9(5) . .
C19 C39 C40 C49 4.6(8) . .
C48 C39 C40 C57 -3.1(8) . .
C19 C39 C40 C57 -140.5(6) . .
C45 C32 C43 C52 -1.0(8) . .
C17 C32 C43 C52 -142.9(6) . .
C45 C32 C43 C27 141.9(6) . .
C17 C32 C43 C27 0.0(6) . .
C47 C27 C43 C52 -0.4(9) . .
C14 C27 C43 C52 141.6(5) . .
C47 C27 C43 C32 -143.3(6) . .
C14 C27 C43 C32 -1.3(6) . .
C24 C21 C44 C49 -2.3(8) . .
C5 C21 C44 C49 -148.5(6) . .
C24 C21 C44 C3 141.8(5) . .
C5 C21 C44 C3 -4.4(9) . .
C43 C32 C45 C16 -141.7(6) . .
C17 C32 C45 C16 -4.3(8) . .
C43 C32 C45 C58 2.2(9) . .
C17 C32 C45 C58 139.6(6) . .
C22 C16 C45 C32 1.9(8) . .
C26 C16 C45 C32 152.3(5) . .
C22 C16 C45 C58 -146.3(5) . .
C26 C16 C45 C58 4.0(7) . .
C21 C24 C46 C35 -3.5(9) . .
C37 C24 C46 C35 136.8(6) . .
C21 C24 C46 C11 -141.9(6) . .
C37 C24 C46 C11 -1.6(8) . .
C49 C35 C46 C24 -2.7(8) . .
C25 C35 C46 C24 -144.3(6) . .
C49 C35 C46 C11 140.6(5) . .
C25 C35 C46 C11 -1.0(7) . .
C59 C11 C46 C24 1.4(8) . .
C31 C11 C46 C24 143.1(6) . .
C59 C11 C46 C35 -141.2(6) . .
C31 C11 C46 C35 0.5(7) . .
C14 C27 C47 C54 -138.0(6) . .
C43 C27 C47 C54 -1.0(9) . .
C14 C27 C47 C20 -2.1(8) . .
C43 C27 C47 C20 134.8(6) . .
C36 C20 C47 C27 2.6(8) . .
C34 C20 C47 C27 -140.6(5) . .
C36 C20 C47 C54 142.9(6) . .
C34 C20 C47 C54 -0.3(6) . .
C40 C39 C48 C56 1.5(8) . .
C19 C39 C48 C56 143.5(5) . .
C40 C39 C48 C18 -141.5(5) . .
C19 C39 C48 C18 0.5(7) . .
C34 C18 C48 C56 -1.2(9) . .
C12 C18 C48 C56 -142.5(6) . .
C34 C18 C48 C39 141.7(6) . .
C12 C18 C48 C39 0.5(7) . .
C46 C35 C49 C40 -137.5(6) . .
C25 C35 C49 C40 0.4(8) . .
C46 C35 C49 C44 6.4(8) . .
C25 C35 C49 C44 144.3(6) . .
C39 C40 C49 C35 -3.5(8) . .
C57 C40 C49 C35 145.7(5) . .
C39 C40 C49 C44 -150.6(5) . .
C57 C40 C49 C44 -1.4(6) . .
C21 C44 C49 C35 -3.9(8) . .
C3 C44 C49 C35 -153.6(5) . .
C21 C44 C49 C40 143.0(5) . .
C3 C44 C49 C40 -6.7(6) . .
C21 C44 C3 O3 37.4(9) . .
C49 C44 C3 O3 -174.2(5) . .
C21 C44 C3 C57 -136.6(6) . .
C49 C44 C3 C57 11.9(6) . .
C55 C42 C51 C60 6.2(8) . .
C56 C42 C51 C60 -139.3(5) . .
C55 C42 C51 C1 162.7(5) . .
C56 C42 C51 C1 17.2(6) . .
O1 C1 C51 C60 -120.9(6) . .
C6 C1 C51 C60 -1.3(7) . .
C50 C1 C51 C60 127.0(6) . .
O1 C1 C51 C42 84.4(5) . .
C6 C1 C51 C42 -155.9(4) . .
C50 C1 C51 C42 -27.7(5) . .
C32 C43 C52 C41 142.0(6) . .
C27 C43 C52 C41 3.4(9) . .
C32 C43 C52 C33 -0.7(9) . .
C27 C43 C52 C33 -139.4(6) . .
C54 C41 C52 C43 -4.9(8) . .
C60 C41 C52 C43 -150.4(5) . .
C54 C41 C52 C33 142.1(5) . .
C60 C41 C52 C33 -3.4(6) . .
C58 C33 C52 C43 1.3(8) . .
C2 C33 C52 C43 166.7(5) . .
C58 C33 C52 C41 -144.9(5) . .
C2 C33 C52 C41 20.4(6) . .
C16 C26 C53 C37 0.0(8) . .
C4 C26 C53 C37 -142.5(6) . .
C16 C26 C53 C5 146.5(6) . .
C4 C26 C53 C5 4.1(10) . .
C28 C37 C53 C26 -5.6(9) . .
C24 C37 C53 C26 139.4(6) . .
C28 C37 C53 C5 -158.3(5) . .
C24 C37 C53 C5 -13.3(6) . .
O5 C5 C53 C26 51.8(10) . .
C21 C5 C53 C26 -127.3(6) . .
O5 C5 C53 C37 -158.7(6) . .
C21 C5 C53 C37 22.2(6) . .
C60 C41 C54 C47 144.0(6) . .
C52 C41 C54 C47 3.5(8) . .
C60 C41 C54 C55 6.0(8) . .
C52 C41 C54 C55 -134.5(6) . .
C27 C47 C54 C41 -0.5(8) . .
C20 C47 C54 C41 -140.9(5) . .
C27 C47 C54 C55 141.0(5) . .
C20 C47 C54 C55 0.6(6) . .
C56 C42 C55 C54 133.9(6) . .
C51 C42 C55 C54 -6.9(8) . .
C56 C42 C55 C34 -1.9(8) . .
C51 C42 C55 C34 -142.7(6) . .
C41 C54 C55 C42 0.9(8) . .
C47 C54 C55 C42 -141.8(5) . .
C41 C54 C55 C34 142.0(5) . .
C47 C54 C55 C34 -0.7(6) . .
C18 C34 C55 C42 -1.9(8) . .
C20 C34 C55 C42 140.5(5) . .
C18 C34 C55 C54 -141.9(5) . .
C20 C34 C55 C54 0.5(6) . .
C39 C48 C56 C42 -141.8(6) . .
C18 C48 C56 C42 -2.6(8) . .
C39 C48 C56 C50 1.7(8) . .
C18 C48 C56 C50 140.9(6) . .
C55 C42 C56 C48 4.2(8) . .
C51 C42 C56 C48 150.2(5) . .
C55 C42 C56 C50 -143.5(5) . .
C51 C42 C56 C50 2.6(6) . .
C39 C40 C57 C50 1.5(8) . .
C49 C40 C57 C50 -146.7(5) . .
C39 C40 C57 C3 157.2(5) . .
C49 C40 C57 C3 9.0(6) . .
O3 C3 C57 C50 -34.0(9) . .
C44 C3 C57 C50 139.9(6) . .
O3 C3 C57 C40 173.4(6) . .
C44 C3 C57 C40 -12.7(5) . .
C52 C33 C58 C45 -0.2(8) . .
C2 C33 C58 C45 -160.1(6) . .
C52 C33 C58 C4 152.8(6) . .
C2 C33 C58 C4 -7.1(10) . .
C32 C45 C58 C33 -1.6(8) . .
C16 C45 C58 C33 145.8(5) . .
C32 C45 C58 C4 -160.4(5) . .
C16 C45 C58 C4 -12.9(6) . .
O4 C4 C58 C33 33.4(10) . .
C26 C4 C58 C33 -139.3(6) . .
O4 C4 C58 C45 -170.9(6) . .
C26 C4 C58 C45 16.4(6) . .
C31 C11 C59 C28 -136.7(6) . .
C46 C11 C59 C28 0.1(8) . .
C31 C11 C59 C15 -0.6(8) . .
C46 C11 C59 C15 136.3(6) . .
C37 C28 C59 C11 -1.6(9) . .
C22 C28 C59 C11 141.8(5) . .
C37 C28 C59 C15 -142.4(6) . .
C22 C28 C59 C15 1.0(6) . .
C13 C15 C59 C11 1.8(8) . .
C38 C15 C59 C11 -142.7(5) . .
C13 C15 C59 C28 142.8(5) . .
C38 C15 C59 C28 -1.7(6) . .
C40 C57 C50 C56 1.7(8) . .
C3 C57 C50 C56 -147.9(5) . .
C40 C57 C50 C1 158.7(5) . .
C3 C57 C50 C1 9.2(10) . .
C48 C56 C50 C57 -3.3(8) . .
C42 C56 C50 C57 143.2(5) . .
C48 C56 C50 C1 -166.3(5) . .
C42 C56 C50 C1 -19.8(6) . .
O1 C1 C50 C57 117.5(6) . .
C51 C1 C50 C57 -131.2(6) . .
C6 C1 C50 C57 -9.7(9) . .
O1 C1 C50 C56 -83.3(5) . .
C51 C1 C50 C56 28.0(5) . .
C6 C1 C50 C56 149.5(5) . .
C42 C51 C60 C41 0.8(8) . .
C1 C51 C60 C41 -151.7(5) . .
C42 C51 C60 C2 151.5(5) . .
C1 C51 C60 C2 -1.0(9) . .
C54 C41 C60 C51 -6.9(8) . .
C52 C41 C60 C51 137.8(5) . .
C54 C41 C60 C2 -161.3(5) . .
C52 C41 C60 C2 -16.7(6) . .
O2 C2 C60 C51 122.6(5) . .
C7 C2 C60 C51 2.4(7) . .
C33 C2 C60 C51 -125.6(6) . .
O2 C2 C60 C41 -84.5(5) . .
C7 C2 C60 C41 155.3(5) . .
C33 C2 C60 C41 27.3(5) . .
C8 N1 C61 C66 48.4(8) . .
C8 N1 C61 C62 -135.2(6) . .
C66 C61 C62 C63 -2.6(9) . .
N1 C61 C62 C63 -179.2(5) . .
C61 C62 C63 C64 2.4(10) . .
C62 C63 C64 C65 -0.8(9) . .
C62 C63 C64 C67 -178.6(6) . .
C63 C64 C65 C66 -0.5(9) . .
C67 C64 C65 C66 177.3(6) . .
C62 C61 C66 C65 1.3(9) . .
N1 C61 C66 C65 177.6(5) . .
C64 C65 C66 C61 0.2(10) . .
C65 C64 C67 C70 27.7(8) . .
C63 C64 C67 C70 -154.7(6) . .
C65 C64 C67 C68 -91.7(7) . .
C63 C64 C67 C68 85.9(7) . .
C65 C64 C67 C69 149.8(6) . .
C63 C64 C67 C69 -32.6(8) . .
C10 N2 C71 C72 -54.5(8) . .
C10 N2 C71 C76 136.2(6) . .
N2 C71 C72 C73 -172.2(6) . .
C76 C71 C72 C73 -2.8(9) . .
C71 C72 C73 C74 -0.4(10) . .
C72 C73 C74 C75 1.0(9) . .
C72 C73 C74 C77 176.3(6) . .
C73 C74 C75 C76 1.6(9) . .
C77 C74 C75 C76 -173.5(6) . .
C74 C75 C76 C71 -4.9(9) . .
N2 C71 C76 C75 175.2(5) . .
C72 C71 C76 C75 5.3(8) . .
C75 C74 C77 C80 -15.5(8) . .
C73 C74 C77 C80 169.5(6) . .
C75 C74 C77 C78 105.7(7) . .
C73 C74 C77 C78 -69.3(8) . .
C75 C74 C77 C79 -136.4(7) . .
C73 C74 C77 C79 48.6(8) . .
Cl12 Cl10 C84 Cl10 -172(100) 2_666 2_665
Cl11 Cl10 C84 Cl10 -26(100) 2_665 2_665
Cl11 Cl10 C84 Cl12 145.7(9) 2_665 2_666
Cl12 Cl10 C84 Cl12 180.0 2_666 1_554
Cl11 Cl10 C84 Cl12 -34.3(9) 2_665 1_554
Cl12 Cl10 C84 Cl11 34.3(9) 2_666 .
Cl11 Cl10 C84 Cl11 180.0 2_665 .
Cl12 Cl10 C84 Cl11 -145.7(9) 2_666 2_665
Cl12 Cl11 C84 Cl10 157.3(7) 2_666 2_665
Cl10 Cl11 C84 Cl10 180.0 2_665 .
Cl12 Cl11 C84 Cl10 -22.7(7) 2_666 .
Cl10 Cl11 C84 Cl12 -157.3(7) 2_665 2_666
Cl10 Cl11 C84 Cl12 22.7(7) 2_665 1_554
Cl12 Cl11 C84 Cl12 180.0 2_666 1_554
Cl10 Cl11 C84 Cl11 41(100) 2_665 2_665
Cl12 Cl11 C84 Cl11 -161(100) 2_666 2_665
